data_7034093
loop_
_publ_author_name
'Al-Khafaji, Yahya'
'Sun, Xinsen'
'Prior, Timothy J.'
'Elsegood, Mark R. J.'
'Redshaw, Carl'

_publ_section_title
;
 Tetraphenolate niobium and tantalum complexes for the ring opening
 polymerization of \e-caprolactone.
;
_journal_issue 27
_journal_name_full 'Dalton transactions (Cambridge, England : 2003)'
_journal_page_first 12349
_journal_page_last 12356
_journal_paper_doi 10.1039/c5dt00272a
_journal_volume 44
_journal_year 2015
_chemical_formula_moiety 'C72 H102 Cl4 N2 Nb2 O6, 3.5(C2 H3 N), 0.614(C7 H8)'
_chemical_formula_sum 'C83.3 H117.41 Cl4 N5.5 Nb2 O6'
_chemical_formula_weight 1619.45
_space_group_crystal_system triclinic
_space_group_IT_number 2
_space_group_name_Hall '-P 1'
_space_group_name_H-M_alt 'P -1'
_symmetry_space_group_name_Hall '-P 1'
_symmetry_space_group_name_H-M 'P -1'
_atom_sites_solution_hydrogens geom
_atom_sites_solution_primary dual
_atom_sites_solution_secondary difmap
_audit_creation_method SHELXL-2014/7
_audit_update_record
;
2015-01-15 deposited with the CCDC.
2015-02-18 downloaded from the CCDC.
;
_cell_angle_alpha 89.714(2)
_cell_angle_beta 86.846(2)
_cell_angle_gamma 73.006(2)
_cell_formula_units_Z 2
_cell_length_a 12.6086(9)
_cell_length_b 16.8197(12)
_cell_length_c 21.7135(15)
_cell_measurement_reflns_used 73257
_cell_measurement_temperature 100(2)
_cell_measurement_theta_max 27.5
_cell_measurement_theta_min 1.6
_cell_volume 4396.8(5)
_computing_cell_refinement
; 
Rigaku CrystalClear-SM Expert 3.1 b27 
;
_computing_data_collection
; 
Rigaku CrystalClear-SM Expert 3.1 b27 
;
_computing_data_reduction
; 
Rigaku CrystalClear-SM Expert 3.1 b27 
;
_computing_molecular_graphics 'Bruker SHELXTL'
_computing_publication_material 'Bruker SHELXTL'
_computing_structure_refinement 'SHELXL-2014/7 (Sheldrick, 2014)'
_computing_structure_solution 'SHELXT, (Sheldrick, 2014)'
_diffrn_ambient_temperature 100(2)
_diffrn_detector CCD
_diffrn_detector_area_resol_mean 28.5714
_diffrn_measured_fraction_theta_full 0.997
_diffrn_measured_fraction_theta_max 0.990
_diffrn_measurement_device
;
AFC12 (Right): Kappa 3 circle
;
_diffrn_measurement_device_type
;
Rigaku Saturn724+ (2x2 bin mode)
;
_diffrn_measurement_method 'profile data from \w-scans'
_diffrn_measurement_specimen_support MiTeGen
_diffrn_radiation_monochromator 'Graphite Monochromator'
_diffrn_radiation_type MoK\a
_diffrn_radiation_wavelength 0.71073
_diffrn_reflns_av_R_equivalents 0.0513
_diffrn_reflns_av_unetI/netI 0.0331
_diffrn_reflns_Laue_measured_fraction_full 0.997
_diffrn_reflns_Laue_measured_fraction_max 0.990
_diffrn_reflns_limit_h_max 16
_diffrn_reflns_limit_h_min -15
_diffrn_reflns_limit_k_max 21
_diffrn_reflns_limit_k_min -21
_diffrn_reflns_limit_l_max 28
_diffrn_reflns_limit_l_min -27
_diffrn_reflns_number 77150
_diffrn_reflns_point_group_measured_fraction_full 0.997
_diffrn_reflns_point_group_measured_fraction_max 0.990
_diffrn_reflns_theta_full 25.242
_diffrn_reflns_theta_max 27.564
_diffrn_reflns_theta_min 1.691
_diffrn_source 'Sealed Tube'
_exptl_absorpt_coefficient_mu 0.432
_exptl_absorpt_correction_T_max 1.000
_exptl_absorpt_correction_T_min 0.746
_exptl_absorpt_correction_type multi-scan
_exptl_crystal_colour 'Dark Red'
_exptl_crystal_density_diffrn 1.223
_exptl_crystal_description Block
_exptl_crystal_F_000 1707
_exptl_crystal_recrystallization_method 'Re-crystallisation from solvent: acetonitrile'
_exptl_crystal_size_max 0.170
_exptl_crystal_size_mid 0.070
_exptl_crystal_size_min 0.060
_refine_diff_density_max 1.216
_refine_diff_density_min -1.679
_refine_diff_density_rms 0.082
_refine_ls_extinction_method none
_refine_ls_goodness_of_fit_ref 1.019
_refine_ls_hydrogen_treatment constr
_refine_ls_matrix_type full
_refine_ls_number_parameters 1054
_refine_ls_number_reflns 20127
_refine_ls_number_restraints 322
_refine_ls_restrained_S_all 1.049
_refine_ls_R_factor_all 0.0658
_refine_ls_R_factor_gt 0.0568
_refine_ls_shift/su_max 0.002
_refine_ls_shift/su_mean 0.000
_refine_ls_structure_factor_coef Fsqd
_refine_ls_weighting_details 'w=1/[\s^2^(Fo^2^)+(0.0941P)^2^+4.4734P] where P=(Fo^2^+2Fc^2^)/3'
_refine_ls_weighting_scheme calc
_refine_ls_wR_factor_gt 0.1595
_refine_ls_wR_factor_ref 0.1685
_reflns_Friedel_coverage 0.000
_reflns_number_gt 17091
_reflns_number_total 20127
_reflns_threshold_expression 'I > 2\s(I)'
_cod_data_source_file c5dt00272a2.cif
_cod_data_source_block cr522
_cod_depositor_comments
;
The following automatic conversions were performed:

'_exptl_absorpt_correction_type' value 'Multi-scan' changed to
'multi-scan' according to
/usr/data/users/saulius/crontab/automatic-downloads/rss-feeds/RSC/lib/dictionaries/cif_core.dic
dictionary named 'cif_core.dic' version 2.4.2 from 2011-04-26.

Automatic conversion script
Id: cif_fix_values 3008 2015-01-20 13:52:24Z robertas 

 Adding full bibliography for 7034090--7034096.cif.
;
_cod_original_formula_sum 'C83.30 H117.41 Cl4 N5.50 Nb2 O6'
_cod_database_code 7034093
_shelx_shelxl_version_number 2014/7
_shelx_space_group_comment
; 
The symmetry employed for this shelxl refinement is uniquely defined 
by the following loop, which should always be used as a source of 
symmetry information in preference to the above space-group names. 
They are only intended as comments. 
;
_shelx_estimated_absorpt_t_min 0.930
_shelx_estimated_absorpt_t_max 0.975

loop_
_space_group_symop_operation_xyz
'x, y, z'
'-x, -y, -z'

loop_
_atom_site_label
_atom_site_type_symbol
_atom_site_fract_x
_atom_site_fract_y
_atom_site_fract_z
_atom_site_U_iso_or_equiv
_atom_site_adp_type
_atom_site_occupancy
_atom_site_site_symmetry_order
_atom_site_calc_flag
_atom_site_refinement_flags_posn
_atom_site_refinement_flags_adp
_atom_site_refinement_flags_occupancy
_atom_site_disorder_assembly
_atom_site_disorder_group
Nb1 Nb 0.70212(2) 0.06064(2) 0.69625(2) 0.04697(9) Uani 1 1 d . . . . .
Cl1 Cl 0.59623(9) 0.05148(7) 0.60877(5) 0.0660(3) Uani 1 1 d . . . . .
Cl2 Cl 0.87078(10) -0.00802(8) 0.63791(6) 0.0815(4) Uani 1 1 d . . . . .
Nb2 Nb 0.69139(2) 0.65909(2) 0.52970(2) 0.03347(8) Uani 1 1 d . . . . .
Cl3 Cl 0.72120(6) 0.50889(4) 0.53056(3) 0.04150(16) Uani 1 1 d . . . . .
Cl4 Cl 0.57372(6) 0.65529(5) 0.44490(3) 0.04549(17) Uani 1 1 d . . . . .
O1 O 0.57275(17) 0.13122(13) 0.73775(10) 0.0434(5) Uani 1 1 d . . . . .
O2 O 0.79026(17) 0.08341(13) 0.75912(10) 0.0436(5) Uani 1 1 d . . . . .
O3 O 0.57326(15) 0.69146(11) 0.58876(9) 0.0337(4) Uani 1 1 d . . . . .
O4 O 0.79679(15) 0.65062(12) 0.59007(9) 0.0349(4) Uani 1 1 d . . . . .
C1 C 0.5170(2) 0.18668(19) 0.78269(14) 0.0415(6) Uani 1 1 d . . . . .
C2 C 0.4129(3) 0.1822(2) 0.80846(16) 0.0483(7) Uani 1 1 d . . . . .
C3 C 0.3615(3) 0.2405(3) 0.85464(17) 0.0565(9) Uani 1 1 d . . . . .
H3 H 0.2912 0.2392 0.8720 0.068 Uiso 1 1 calc R U . . .
C4 C 0.4068(3) 0.3007(3) 0.87688(16) 0.0547(8) Uani 1 1 d . . . . .
C5 C 0.5092(3) 0.3021(2) 0.85031(14) 0.0440(7) Uani 1 1 d . . . . .
H5 H 0.5428 0.3416 0.8649 0.053 Uiso 1 1 calc R U . . .
C6 C 0.5639(2) 0.24744(18) 0.80294(13) 0.0373(6) Uani 1 1 d . . . . .
C7 C 0.3592(3) 0.1167(2) 0.7867(2) 0.0600(9) Uani 1 1 d . . . . .
C8 C 0.4334(4) 0.0294(3) 0.8016(3) 0.0793(14) Uani 1 1 d . . . . .
H8A H 0.3978 -0.0122 0.7895 0.119 Uiso 1 1 calc R U . . .
H8B H 0.4443 0.0257 0.8460 0.119 Uiso 1 1 calc R U . . .
H8C H 0.5056 0.0191 0.7789 0.119 Uiso 1 1 calc R U . . .
C9 C 0.2451(3) 0.1265(3) 0.8202(2) 0.0736(12) Uani 1 1 d . . . . .
H9A H 0.1958 0.1824 0.8132 0.110 Uiso 1 1 calc R U . . .
H9B H 0.2543 0.1183 0.8645 0.110 Uiso 1 1 calc R U . . .
H9C H 0.2126 0.0850 0.8042 0.110 Uiso 1 1 calc R U . . .
C10 C 0.3415(3) 0.1247(3) 0.7167(2) 0.0661(11) Uani 1 1 d . . . . .
H10A H 0.2917 0.1799 0.7082 0.099 Uiso 1 1 calc R U . . .
H10B H 0.3084 0.0821 0.7035 0.099 Uiso 1 1 calc R U . . .
H10C H 0.4132 0.1172 0.6940 0.099 Uiso 1 1 calc R U . . .
C11 C 0.3473(3) 0.3648(3) 0.92713(19) 0.0755(12) Uani 1 1 d D U . . .
C12 C 0.2274(4) 0.3693(4) 0.9392(3) 0.0569(15) Uani 0.665(8) 1 d D U P A 1
H12A H 0.1912 0.3741 0.9000 0.085 Uiso 0.665(8) 1 calc R U P A 1
H12B H 0.2221 0.3189 0.9603 0.085 Uiso 0.665(8) 1 calc R U P A 1
H12C H 0.1905 0.4180 0.9653 0.085 Uiso 0.665(8) 1 calc R U P A 1
C13 C 0.3381(6) 0.4575(4) 0.8993(3) 0.076(2) Uani 0.665(8) 1 d D U P A 1
H13A H 0.2946 0.4662 0.8625 0.114 Uiso 0.665(8) 1 calc R U P A 1
H13B H 0.3014 0.5000 0.9305 0.114 Uiso 0.665(8) 1 calc R U P A 1
H13C H 0.4127 0.4616 0.8883 0.114 Uiso 0.665(8) 1 calc R U P A 1
C14 C 0.4118(6) 0.3576(6) 0.9805(3) 0.077(2) Uani 0.665(8) 1 d D U P A 1
H14A H 0.4884 0.3551 0.9676 0.116 Uiso 0.665(8) 1 calc R U P A 1
H14B H 0.3797 0.4060 1.0077 0.116 Uiso 0.665(8) 1 calc R U P A 1
H14C H 0.4113 0.3069 1.0027 0.116 Uiso 0.665(8) 1 calc R U P A 1
C12X C 0.2384(11) 0.4091(12) 0.9117(9) 0.107(6) Uani 0.335(8) 1 d D U P A 2
H12D H 0.2032 0.3708 0.8933 0.160 Uiso 0.335(8) 1 calc R U P A 2
H12E H 0.1948 0.4346 0.9490 0.160 Uiso 0.335(8) 1 calc R U P A 2
H12F H 0.2418 0.4526 0.8821 0.160 Uiso 0.335(8) 1 calc R U P A 2
C13X C 0.4244(11) 0.4062(11) 0.9566(7) 0.079(4) Uani 0.335(8) 1 d D U P A 2
H13D H 0.4953 0.3645 0.9634 0.118 Uiso 0.335(8) 1 calc R U P A 2
H13E H 0.4372 0.4494 0.9292 0.118 Uiso 0.335(8) 1 calc R U P A 2
H13F H 0.3903 0.4314 0.9962 0.118 Uiso 0.335(8) 1 calc R U P A 2
C14X C 0.3367(15) 0.3019(10) 0.9834(6) 0.111(5) Uani 0.335(8) 1 d D U P A 2
H14D H 0.4111 0.2703 0.9951 0.166 Uiso 0.335(8) 1 calc R U P A 2
H14E H 0.2955 0.3344 1.0190 0.166 Uiso 0.335(8) 1 calc R U P A 2
H14F H 0.2972 0.2634 0.9698 0.166 Uiso 0.335(8) 1 calc R U P A 2
C15 C 0.6745(2) 0.25293(17) 0.77484(13) 0.0353(5) Uani 1 1 d . . . . .
H15 H 0.6878 0.2195 0.7357 0.042 Uiso 1 1 calc R U . . .
C16 C 0.8212(2) 0.12361(18) 0.80619(14) 0.0396(6) Uani 1 1 d . . . . .
C17 C 0.9051(3) 0.08068(19) 0.84511(16) 0.0461(7) Uani 1 1 d . . . . .
C18 C 0.9350(3) 0.1279(2) 0.89012(15) 0.0475(7) Uani 1 1 d . . . . .
H18 H 0.9926 0.1004 0.9160 0.057 Uiso 1 1 calc R U . . .
C19 C 0.8856(3) 0.2126(2) 0.89941(13) 0.0421(6) Uani 1 1 d . . . . .
C20 C 0.7999(2) 0.25101(18) 0.86201(13) 0.0371(6) Uani 1 1 d . . . . .
H20 H 0.7618 0.3083 0.8688 0.045 Uiso 1 1 calc R U . . .
C21 C 0.7680(2) 0.20881(17) 0.81516(13) 0.0360(5) Uani 1 1 d . . . . .
C22 C 0.9608(3) -0.0138(2) 0.83950(19) 0.0585(9) Uani 1 1 d . . . . .
C23 C 0.8708(4) -0.0605(2) 0.8452(2) 0.0746(12) Uani 1 1 d . . . . .
H23A H 0.8193 -0.0428 0.8121 0.112 Uiso 1 1 calc R U . . .
H23B H 0.8297 -0.0475 0.8853 0.112 Uiso 1 1 calc R U . . .
H23C H 0.9067 -0.1205 0.8416 0.112 Uiso 1 1 calc R U . . .
C24 C 1.0412(4) -0.0451(3) 0.8915(2) 0.0746(12) Uani 1 1 d . . . . .
H24A H 1.0678 -0.1060 0.8902 0.112 Uiso 1 1 calc R U . . .
H24B H 1.0023 -0.0265 0.9315 0.112 Uiso 1 1 calc R U . . .
H24C H 1.1045 -0.0226 0.8858 0.112 Uiso 1 1 calc R U . . .
C25 C 1.0265(3) -0.0361(2) 0.7777(2) 0.0661(10) Uani 1 1 d . . . . .
H25A H 0.9763 -0.0187 0.7440 0.099 Uiso 1 1 calc R U . . .
H25B H 1.0613 -0.0964 0.7750 0.099 Uiso 1 1 calc R U . . .
H25C H 1.0842 -0.0076 0.7742 0.099 Uiso 1 1 calc R U . . .
C26 C 0.9207(3) 0.2634(2) 0.94830(15) 0.0503(7) Uani 1 1 d . . . . .
C27 C 1.0258(4) 0.2129(3) 0.9792(2) 0.0846(14) Uani 1 1 d . . . . .
H27A H 1.0481 0.2487 1.0081 0.127 Uiso 1 1 calc R U . . .
H27B H 1.0859 0.1915 0.9475 0.127 Uiso 1 1 calc R U . . .
H27C H 1.0105 0.1663 1.0015 0.127 Uiso 1 1 calc R U . . .
C28 C 0.9493(4) 0.3366(3) 0.9172(2) 0.0754(12) Uani 1 1 d . . . . .
H28A H 0.8835 0.3723 0.8983 0.113 Uiso 1 1 calc R U . . .
H28B H 1.0090 0.3158 0.8853 0.113 Uiso 1 1 calc R U . . .
H28C H 0.9738 0.3688 0.9480 0.113 Uiso 1 1 calc R U . . .
C29 C 0.8257(4) 0.2954(4) 0.9958(2) 0.0904(16) Uani 1 1 d . . . . .
H29A H 0.7605 0.3295 0.9756 0.136 Uiso 1 1 calc R U . . .
H29B H 0.8472 0.3291 1.0268 0.136 Uiso 1 1 calc R U . . .
H29C H 0.8077 0.2483 1.0160 0.136 Uiso 1 1 calc R U . . .
C30 C 0.6753(2) 0.34014(17) 0.75571(12) 0.0334(5) Uani 1 1 d . . . . .
C31 C 0.5783(2) 0.40096(18) 0.74179(13) 0.0384(6) Uani 1 1 d . . . . .
H31 H 0.5092 0.3891 0.7470 0.046 Uiso 1 1 calc R U . . .
C32 C 0.5802(2) 0.47835(18) 0.72052(13) 0.0377(6) Uani 1 1 d . . . . .
H32 H 0.5122 0.5186 0.7122 0.045 Uiso 1 1 calc R U . . .
C33 C 0.6795(2) 0.49850(16) 0.71109(12) 0.0315(5) Uani 1 1 d . . . . .
C34 C 0.7764(2) 0.43736(17) 0.72434(12) 0.0335(5) Uani 1 1 d . . . . .
H34 H 0.8457 0.4488 0.7183 0.040 Uiso 1 1 calc R U . . .
C35 C 0.7745(2) 0.36009(17) 0.74608(12) 0.0343(5) Uani 1 1 d . . . . .
H35 H 0.8424 0.3199 0.7546 0.041 Uiso 1 1 calc R U . . .
C36 C 0.5258(2) 0.70568(16) 0.64791(12) 0.0323(5) Uani 1 1 d . . . . .
C37 C 0.4292(2) 0.77322(16) 0.65989(13) 0.0344(5) Uani 1 1 d . . . . .
C38 C 0.3846(2) 0.78198(17) 0.72034(14) 0.0384(6) Uani 1 1 d . . . . .
H38 H 0.3192 0.8263 0.7297 0.046 Uiso 1 1 calc R U . . .
C39 C 0.4308(2) 0.72911(19) 0.76821(13) 0.0400(6) Uani 1 1 d . . . . .
C40 C 0.5275(2) 0.66490(18) 0.75412(13) 0.0369(6) Uani 1 1 d . . . . .
H40 H 0.5619 0.6295 0.7861 0.044 Uiso 1 1 calc R U . . .
C41 C 0.5749(2) 0.65149(16) 0.69419(12) 0.0323(5) Uani 1 1 d . . . . .
C42 C 0.3775(2) 0.83509(17) 0.61008(14) 0.0371(6) Uani 1 1 d . . . . .
C43 C 0.4609(3) 0.88182(19) 0.58762(17) 0.0476(7) Uani 1 1 d . . . . .
H43A H 0.4760 0.9137 0.6220 0.071 Uiso 1 1 calc R U . . .
H43B H 0.4294 0.9198 0.5545 0.071 Uiso 1 1 calc R U . . .
H43C H 0.5303 0.8416 0.5721 0.071 Uiso 1 1 calc R U . . .
C44 C 0.3455(2) 0.7917(2) 0.55538(14) 0.0441(7) Uani 1 1 d . . . . .
H44A H 0.4124 0.7535 0.5353 0.066 Uiso 1 1 calc R U . . .
H44B H 0.3087 0.8334 0.5257 0.066 Uiso 1 1 calc R U . . .
H44C H 0.2947 0.7604 0.5700 0.066 Uiso 1 1 calc R U . . .
C45 C 0.2714(2) 0.90081(18) 0.63490(15) 0.0429(6) Uani 1 1 d . . . . .
H45A H 0.2162 0.8733 0.6494 0.064 Uiso 1 1 calc R U . . .
H45B H 0.2413 0.9394 0.6019 0.064 Uiso 1 1 calc R U . . .
H45C H 0.2891 0.9316 0.6692 0.064 Uiso 1 1 calc R U . . .
C46 C 0.3744(3) 0.7401(2) 0.83301(15) 0.0529(8) Uani 1 1 d D U . . .
C47 C 0.3531(4) 0.8291(3) 0.8550(2) 0.0600(13) Uani 0.758(6) 1 d D U P B 1
H47A H 0.3140 0.8671 0.8237 0.090 Uiso 0.758(6) 1 calc R U P B 1
H47B H 0.3074 0.8379 0.8937 0.090 Uiso 0.758(6) 1 calc R U P B 1
H47C H 0.4240 0.8397 0.8616 0.090 Uiso 0.758(6) 1 calc R U P B 1
C48 C 0.2561(4) 0.7251(3) 0.8260(2) 0.0529(11) Uani 0.758(6) 1 d D U P B 1
H48A H 0.2141 0.7649 0.7967 0.079 Uiso 0.758(6) 1 calc R U P B 1
H48B H 0.2668 0.6684 0.8109 0.079 Uiso 0.758(6) 1 calc R U P B 1
H48C H 0.2149 0.7329 0.8662 0.079 Uiso 0.758(6) 1 calc R U P B 1
C49 C 0.4335(5) 0.6783(4) 0.8778(2) 0.0693(17) Uani 0.758(6) 1 d D U P B 1
H49A H 0.4450 0.6221 0.8613 0.104 Uiso 0.758(6) 1 calc R U P B 1
H49B H 0.5055 0.6868 0.8848 0.104 Uiso 0.758(6) 1 calc R U P B 1
H49C H 0.3889 0.6851 0.9169 0.104 Uiso 0.758(6) 1 calc R U P B 1
C47X C 0.4637(11) 0.7641(12) 0.8755(7) 0.073(4) Uani 0.242(6) 1 d D U P B 2
H47D H 0.5354 0.7210 0.8707 0.110 Uiso 0.242(6) 1 calc R U P B 2
H47E H 0.4729 0.8177 0.8624 0.110 Uiso 0.242(6) 1 calc R U P B 2
H47F H 0.4365 0.7681 0.9189 0.110 Uiso 0.242(6) 1 calc R U P B 2
C48X C 0.2711(11) 0.8093(9) 0.8443(6) 0.058(4) Uani 0.242(6) 1 d D U P B 2
H48D H 0.2443 0.8089 0.8875 0.087 Uiso 0.242(6) 1 calc R U P B 2
H48E H 0.2862 0.8623 0.8355 0.087 Uiso 0.242(6) 1 calc R U P B 2
H48F H 0.2144 0.8025 0.8173 0.087 Uiso 0.242(6) 1 calc R U P B 2
C49X C 0.3738(16) 0.6562(8) 0.8606(8) 0.066(4) Uani 0.242(6) 1 d D U P B 2
H49D H 0.4455 0.6149 0.8506 0.099 Uiso 0.242(6) 1 calc R U P B 2
H49E H 0.3611 0.6620 0.9055 0.099 Uiso 0.242(6) 1 calc R U P B 2
H49F H 0.3144 0.6380 0.8434 0.099 Uiso 0.242(6) 1 calc R U P B 2
C50 C 0.6811(2) 0.58050(16) 0.68103(12) 0.0312(5) Uani 1 1 d . . . . .
H50 H 0.6864 0.5701 0.6355 0.037 Uiso 1 1 calc R U . . .
C51 C 0.8345(2) 0.64474(16) 0.64826(13) 0.0342(5) Uani 1 1 d . . . . .
C52 C 0.9252(2) 0.67384(18) 0.66047(14) 0.0382(6) Uani 1 1 d . . . . .
C53 C 0.9593(2) 0.6652(2) 0.72109(16) 0.0452(7) Uani 1 1 d . . . . .
H53 H 1.0209 0.6837 0.7304 0.054 Uiso 1 1 calc R U . . .
C54 C 0.9083(2) 0.63108(19) 0.76846(14) 0.0430(6) Uani 1 1 d . . . . .
C55 C 0.8175(2) 0.60520(17) 0.75413(13) 0.0369(6) Uani 1 1 d . . . . .
H55 H 0.7795 0.5835 0.7859 0.044 Uiso 1 1 calc R U . . .
C56 C 0.7806(2) 0.61003(16) 0.69471(12) 0.0329(5) Uani 1 1 d . . . . .
C57 C 0.9883(2) 0.7101(2) 0.61001(16) 0.0463(7) Uani 1 1 d . . . . .
C58 C 0.9105(3) 0.7783(2) 0.57326(18) 0.0546(8) Uani 1 1 d . . . . .
H58A H 0.8690 0.8236 0.6013 0.082 Uiso 1 1 calc R U . . .
H58B H 0.8585 0.7553 0.5527 0.082 Uiso 1 1 calc R U . . .
H58C H 0.9542 0.7997 0.5422 0.082 Uiso 1 1 calc R U . . .
C59 C 1.0723(3) 0.7480(3) 0.63733(19) 0.0589(9) Uani 1 1 d . . . . .
H59A H 1.0338 0.7912 0.6677 0.088 Uiso 1 1 calc R U . . .
H59B H 1.1081 0.7727 0.6043 0.088 Uiso 1 1 calc R U . . .
H59C H 1.1288 0.7045 0.6574 0.088 Uiso 1 1 calc R U . . .
C60 C 1.0523(3) 0.6385(2) 0.56609(18) 0.0568(9) Uani 1 1 d . . . . .
H60A H 1.0939 0.6598 0.5339 0.085 Uiso 1 1 calc R U . . .
H60B H 0.9997 0.6146 0.5470 0.085 Uiso 1 1 calc R U . . .
H60C H 1.1040 0.5956 0.5894 0.085 Uiso 1 1 calc R U . . .
C61 C 0.9493(3) 0.6222(2) 0.83356(17) 0.0572(8) Uani 1 1 d D U . . .
C62 C 1.0493(6) 0.6536(6) 0.8417(4) 0.080(2) Uani 0.595(6) 1 d D U P C 1
H62A H 1.0334 0.7108 0.8269 0.120 Uiso 0.595(6) 1 calc R U P C 1
H62B H 1.0649 0.6522 0.8855 0.120 Uiso 0.595(6) 1 calc R U P C 1
H62C H 1.1141 0.6180 0.8181 0.120 Uiso 0.595(6) 1 calc R U P C 1
C63 C 0.9668(10) 0.5350(5) 0.8551(4) 0.100(3) Uani 0.595(6) 1 d D U P C 1
H63A H 0.9001 0.5180 0.8488 0.151 Uiso 0.595(6) 1 calc R U P C 1
H63B H 1.0304 0.4978 0.8316 0.151 Uiso 0.595(6) 1 calc R U P C 1
H63C H 0.9813 0.5320 0.8991 0.151 Uiso 0.595(6) 1 calc R U P C 1
C64 C 0.8512(6) 0.6817(5) 0.8778(3) 0.0685(19) Uani 0.595(6) 1 d D U P C 1
H64A H 0.8376 0.7396 0.8649 0.103 Uiso 0.595(6) 1 calc R U P C 1
H64B H 0.7832 0.6653 0.8748 0.103 Uiso 0.595(6) 1 calc R U P C 1
H64C H 0.8732 0.6764 0.9206 0.103 Uiso 0.595(6) 1 calc R U P C 1
C62X C 1.0734(7) 0.5587(6) 0.8269(4) 0.059(2) Uani 0.405(6) 1 d D U P C 2
H62D H 1.0701 0.5042 0.8129 0.089 Uiso 0.405(6) 1 calc R U P C 2
H62E H 1.1186 0.5802 0.7968 0.089 Uiso 0.405(6) 1 calc R U P C 2
H62F H 1.1069 0.5530 0.8670 0.089 Uiso 0.405(6) 1 calc R U P C 2
C63X C 0.8856(9) 0.5817(7) 0.8776(4) 0.064(3) Uani 0.405(6) 1 d D U P C 2
H63D H 0.8841 0.5284 0.8601 0.097 Uiso 0.405(6) 1 calc R U P C 2
H63E H 0.9217 0.5721 0.9169 0.097 Uiso 0.405(6) 1 calc R U P C 2
H63F H 0.8095 0.6181 0.8845 0.097 Uiso 0.405(6) 1 calc R U P C 2
C64X C 0.9577(8) 0.7042(5) 0.8549(4) 0.061(2) Uani 0.405(6) 1 d D U P C 2
H64D H 1.0004 0.7262 0.8237 0.091 Uiso 0.405(6) 1 calc R U P C 2
H64E H 0.8831 0.7431 0.8614 0.091 Uiso 0.405(6) 1 calc R U P C 2
H64F H 0.9953 0.6971 0.8938 0.091 Uiso 0.405(6) 1 calc R U P C 2
N1 N 0.7220(3) 0.1721(2) 0.63986(13) 0.0573(8) Uani 1 1 d . . . . .
C65 C 0.7176(4) 0.2331(3) 0.61272(17) 0.0658(10) Uani 1 1 d . . . . .
C66 C 0.7194(4) 0.3075(3) 0.58176(18) 0.0661(10) Uani 1 1 d . . . . .
H66A H 0.7215 0.3499 0.6121 0.099 Uiso 1 1 calc R U . . .
H66B H 0.6526 0.3276 0.5584 0.099 Uiso 1 1 calc R U . . .
H66C H 0.7855 0.2963 0.5534 0.099 Uiso 1 1 calc R U . . .
N2 N 0.8396(2) 0.61509(16) 0.46052(11) 0.0432(6) Uani 1 1 d . . . . .
C67 C 0.9163(3) 0.5899(2) 0.42927(15) 0.0469(7) Uani 1 1 d . . . . .
C68 C 1.0158(3) 0.5580(2) 0.38899(18) 0.0615(10) Uani 1 1 d . . . . .
H68A H 1.0073 0.5129 0.3631 0.092 Uiso 1 1 calc R U . . .
H68B H 1.0802 0.5367 0.4140 0.092 Uiso 1 1 calc R U . . .
H68C H 1.0269 0.6027 0.3627 0.092 Uiso 1 1 calc R U . . .
O5 O 0.6923(2) -0.03954(15) 0.72448(13) 0.0593(6) Uani 1 1 d . . . . .
C69 C 0.7129(4) -0.1269(2) 0.7141(2) 0.0773(13) Uani 1 1 d . . . . .
H69A H 0.6857 -0.1356 0.6736 0.093 Uiso 1 1 calc R U . . .
H69B H 0.7941 -0.1541 0.7126 0.093 Uiso 1 1 calc R U . . .
C70 C 0.6609(4) -0.1653(3) 0.7605(3) 0.0795(13) Uani 1 1 d . . . . .
H70A H 0.6818 -0.1523 0.8012 0.119 Uiso 1 1 calc R U . . .
H70B H 0.6850 -0.2256 0.7539 0.119 Uiso 1 1 calc R U . . .
H70C H 0.5800 -0.1443 0.7583 0.119 Uiso 1 1 calc R U . . .
O6 O 0.69237(16) 0.76114(12) 0.49939(9) 0.0400(4) Uani 1 1 d . . . . .
C71 C 0.6898(3) 0.8107(2) 0.44529(16) 0.0533(8) Uani 1 1 d . . . . .
H71A H 0.6193 0.8174 0.4251 0.064 Uiso 1 1 calc R U . . .
H71B H 0.7518 0.7822 0.4158 0.064 Uiso 1 1 calc R U . . .
C72 C 0.6997(4) 0.8943(2) 0.4619(2) 0.0662(10) Uani 1 1 d . . . . .
H72A H 0.6384 0.9223 0.4912 0.099 Uiso 1 1 calc R U . . .
H72B H 0.6966 0.9278 0.4246 0.099 Uiso 1 1 calc R U . . .
H72C H 0.7706 0.8876 0.4807 0.099 Uiso 1 1 calc R U . . .
N3 N 0.0862(3) 0.3354(3) 0.7423(2) 0.0914(13) Uani 1 1 d D . . . .
C73 C 0.1680(4) 0.3498(3) 0.7323(2) 0.0714(11) Uani 1 1 d D . . . .
C74 C 0.2728(4) 0.3679(3) 0.7189(2) 0.0762(12) Uani 1 1 d D . . . .
H74A H 0.3035 0.3457 0.6779 0.114 Uiso 1 1 calc R U . . .
H74B H 0.3252 0.3419 0.7500 0.114 Uiso 1 1 calc R U . . .
H74C H 0.2604 0.4281 0.7198 0.114 Uiso 1 1 calc R U . . .
N4 N 0.2853(3) 0.5623(3) 0.6844(3) 0.0997(15) Uani 1 1 d D . . . .
C75 C 0.3416(4) 0.5609(3) 0.6411(3) 0.0747(13) Uani 1 1 d D . . . .
C76 C 0.4139(5) 0.5572(3) 0.5873(2) 0.0803(14) Uani 1 1 d D . . . .
H76A H 0.3968 0.6122 0.5682 0.120 Uiso 1 1 calc R U . . .
H76B H 0.4030 0.5167 0.5578 0.120 Uiso 1 1 calc R U . . .
H76C H 0.4912 0.5403 0.5990 0.120 Uiso 1 1 calc R U . . .
N5 N 1.0028(5) 0.7534(3) 0.4029(2) 0.1148(19) Uani 1 1 d D . . . .
C77 C 0.9892(3) 0.7985(3) 0.3630(2) 0.0652(10) Uani 1 1 d D . . . .
C78 C 0.9755(4) 0.8549(3) 0.3133(2) 0.0720(11) Uani 1 1 d D . . . .
H78A H 1.0359 0.8807 0.3116 0.108 Uiso 1 1 calc R U . . .
H78B H 0.9041 0.8980 0.3195 0.108 Uiso 1 1 calc R U . . .
H78C H 0.9769 0.8249 0.2746 0.108 Uiso 1 1 calc R U . . .
C79 C 0.6609(7) -0.0436(6) 0.9828(4) 0.127(3) Uani 0.614 1 d D U P . .
C80 C 0.7304(7) -0.0085(5) 1.0110(3) 0.104(2) Uani 0.614 1 d D U P . .
H80 H 0.7783 -0.0371 1.0414 0.125 Uiso 0.614 1 calc R U P . .
C81 C 0.7279(7) 0.0654(5) 0.9943(3) 0.102(2) Uani 0.614 1 d D U P . .
H81 H 0.7778 0.0896 1.0128 0.122 Uiso 0.614 1 calc R U P . .
C82 C 0.6601(7) 0.1125(5) 0.9525(3) 0.087(2) Uani 0.614 1 d D U P . .
H82 H 0.6581 0.1685 0.9445 0.104 Uiso 0.614 1 calc R U P . .
C83 C 0.6025(8) 0.0785(6) 0.9260(4) 0.112(3) Uani 0.614 1 d D U P . .
H83 H 0.5596 0.1078 0.8939 0.134 Uiso 0.614 1 calc R U P . .
C84 C 0.5957(9) -0.0002(7) 0.9395(5) 0.141(4) Uani 0.614 1 d D U P . .
H84 H 0.5466 -0.0231 0.9190 0.169 Uiso 0.614 1 calc R U P . .
C85 C 0.6595(10) -0.1346(8) 0.9947(6) 0.138(4) Uani 0.614 1 d D U P . .
H85A H 0.6210 -0.1526 0.9620 0.207 Uiso 0.614 1 calc R U P . .
H85B H 0.6207 -0.1373 1.0347 0.207 Uiso 0.614 1 calc R U P . .
H85C H 0.7360 -0.1710 0.9950 0.207 Uiso 0.614 1 calc R U P . .
N6 N 1.0886(10) 0.8847(7) 0.4809(6) 0.123(4) Uani 0.5 1 d D U P D -1
C86 C 1.0392(12) 0.9513(8) 0.4942(8) 0.084(3) Uani 0.5 1 d D U P D -1
C87 C 0.961(3) 1.0323(13) 0.5001(17) 0.231(13) Uani 0.5 1 d D U P D -1
H87A H 0.9359 1.0519 0.4594 0.347 Uiso 0.5 1 calc R U P D -1
H87B H 0.9964 1.0707 0.5181 0.347 Uiso 0.5 1 calc R U P D -1
H87C H 0.8971 1.0296 0.5270 0.347 Uiso 0.5 1 calc R U P D -1

loop_
_atom_site_aniso_label
_atom_site_aniso_U_11
_atom_site_aniso_U_22
_atom_site_aniso_U_33
_atom_site_aniso_U_23
_atom_site_aniso_U_13
_atom_site_aniso_U_12
Nb1 0.05042(17) 0.04272(16) 0.05259(18) -0.01414(12) 0.01371(13) -0.02388(13)
Cl1 0.0744(6) 0.0792(6) 0.0596(5) -0.0236(5) 0.0086(4) -0.0481(5)
Cl2 0.0746(7) 0.0880(7) 0.0856(7) -0.0452(6) 0.0363(6) -0.0360(6)
Nb2 0.03302(13) 0.03424(13) 0.03154(13) -0.00353(9) 0.00387(9) -0.00830(9)
Cl3 0.0498(4) 0.0361(3) 0.0372(3) -0.0066(3) 0.0016(3) -0.0110(3)
Cl4 0.0477(4) 0.0513(4) 0.0362(3) -0.0030(3) -0.0040(3) -0.0120(3)
O1 0.0422(11) 0.0428(11) 0.0494(12) -0.0074(9) 0.0067(9) -0.0207(9)
O2 0.0430(11) 0.0362(10) 0.0525(12) -0.0089(9) 0.0091(9) -0.0148(8)
O3 0.0308(9) 0.0348(9) 0.0354(9) -0.0022(7) 0.0016(7) -0.0102(7)
O4 0.0289(9) 0.0401(10) 0.0357(10) -0.0050(8) 0.0051(7) -0.0111(7)
C1 0.0409(15) 0.0439(15) 0.0417(15) -0.0035(12) 0.0043(12) -0.0166(12)
C2 0.0421(16) 0.0578(19) 0.0514(18) -0.0047(14) 0.0052(13) -0.0257(14)
C3 0.0437(17) 0.079(2) 0.0540(19) -0.0146(17) 0.0125(14) -0.0319(17)
C4 0.0457(17) 0.077(2) 0.0454(17) -0.0193(16) 0.0113(14) -0.0270(16)
C5 0.0409(15) 0.0567(18) 0.0385(15) -0.0097(13) 0.0050(12) -0.0217(13)
C6 0.0360(13) 0.0421(14) 0.0363(14) -0.0028(11) 0.0025(11) -0.0160(11)
C7 0.0486(19) 0.062(2) 0.078(3) -0.0118(18) 0.0127(17) -0.0325(17)
C8 0.066(3) 0.061(2) 0.120(4) 0.001(2) 0.019(3) -0.037(2)
C9 0.054(2) 0.086(3) 0.093(3) -0.020(2) 0.018(2) -0.043(2)
C10 0.053(2) 0.077(3) 0.077(3) -0.031(2) 0.0072(18) -0.0344(19)
C11 0.0520(19) 0.113(3) 0.064(2) -0.042(2) 0.0204(17) -0.033(2)
C12 0.048(3) 0.063(4) 0.057(3) -0.012(3) 0.007(2) -0.013(2)
C13 0.075(4) 0.065(3) 0.087(4) -0.028(3) 0.026(3) -0.022(3)
C14 0.057(3) 0.111(6) 0.058(4) -0.037(3) 0.002(3) -0.016(4)
C12X 0.068(6) 0.134(12) 0.110(12) -0.074(8) 0.000(7) -0.016(7)
C13X 0.061(6) 0.113(11) 0.063(8) -0.050(7) 0.018(5) -0.028(7)
C14X 0.104(11) 0.156(10) 0.082(8) -0.047(6) 0.025(7) -0.056(8)
C15 0.0374(13) 0.0373(13) 0.0335(13) -0.0053(10) 0.0047(10) -0.0155(11)
C16 0.0382(14) 0.0388(14) 0.0423(15) -0.0018(11) 0.0081(11) -0.0137(11)
C17 0.0412(15) 0.0405(15) 0.0541(18) 0.0043(13) 0.0075(13) -0.0102(12)
C18 0.0438(16) 0.0510(17) 0.0461(16) 0.0092(13) 0.0015(13) -0.0124(13)
C19 0.0425(15) 0.0500(16) 0.0353(14) 0.0033(12) 0.0021(11) -0.0166(13)
C20 0.0391(14) 0.0385(14) 0.0344(13) -0.0003(11) 0.0049(11) -0.0133(11)
C21 0.0350(13) 0.0368(13) 0.0371(13) -0.0009(11) 0.0073(11) -0.0136(11)
C22 0.0537(19) 0.0410(17) 0.075(2) 0.0085(16) 0.0051(17) -0.0071(14)
C23 0.078(3) 0.0441(19) 0.101(3) 0.009(2) 0.010(2) -0.0191(19)
C24 0.079(3) 0.048(2) 0.083(3) 0.0119(19) -0.001(2) 0.0035(19)
C25 0.058(2) 0.0459(19) 0.083(3) -0.0022(18) 0.0114(19) -0.0010(16)
C26 0.0521(18) 0.060(2) 0.0400(16) -0.0002(14) -0.0073(13) -0.0172(15)
C27 0.084(3) 0.091(3) 0.078(3) 0.000(3) -0.034(3) -0.020(3)
C28 0.092(3) 0.080(3) 0.070(3) 0.000(2) -0.022(2) -0.047(3)
C29 0.079(3) 0.136(5) 0.058(2) -0.039(3) 0.012(2) -0.038(3)
C30 0.0355(13) 0.0360(13) 0.0298(12) -0.0054(10) 0.0024(10) -0.0130(10)
C31 0.0304(13) 0.0440(15) 0.0436(15) -0.0038(12) -0.0008(11) -0.0154(11)
C32 0.0302(13) 0.0399(14) 0.0435(15) -0.0019(11) -0.0037(11) -0.0107(11)
C33 0.0305(12) 0.0342(12) 0.0298(12) -0.0048(10) 0.0002(9) -0.0100(10)
C34 0.0269(12) 0.0379(13) 0.0347(13) -0.0039(10) 0.0050(10) -0.0089(10)
C35 0.0299(12) 0.0361(13) 0.0348(13) -0.0017(10) 0.0045(10) -0.0075(10)
C36 0.0282(12) 0.0350(13) 0.0342(13) -0.0053(10) 0.0028(10) -0.0111(10)
C37 0.0286(12) 0.0328(12) 0.0428(14) -0.0044(10) 0.0012(10) -0.0110(10)
C38 0.0308(13) 0.0360(13) 0.0459(15) -0.0063(11) 0.0057(11) -0.0072(10)
C39 0.0353(14) 0.0435(15) 0.0377(14) -0.0061(11) 0.0066(11) -0.0074(11)
C40 0.0329(13) 0.0402(14) 0.0352(13) -0.0024(11) 0.0026(10) -0.0078(11)
C41 0.0280(12) 0.0332(12) 0.0354(13) -0.0062(10) 0.0037(10) -0.0092(10)
C42 0.0296(12) 0.0343(13) 0.0465(15) -0.0004(11) 0.0015(11) -0.0088(10)
C43 0.0380(15) 0.0375(15) 0.065(2) 0.0059(14) 0.0072(14) -0.0102(12)
C44 0.0344(14) 0.0501(17) 0.0441(16) 0.0010(13) -0.0036(12) -0.0063(12)
C45 0.0307(13) 0.0384(14) 0.0568(18) 0.0011(13) 0.0018(12) -0.0061(11)
C46 0.0502(17) 0.0562(18) 0.0420(16) -0.0068(13) 0.0164(13) -0.0028(14)
C47 0.061(3) 0.065(3) 0.050(3) -0.019(2) 0.016(2) -0.015(2)
C48 0.048(2) 0.057(3) 0.050(2) -0.0020(19) 0.0117(18) -0.0139(19)
C49 0.062(3) 0.091(4) 0.034(2) 0.003(2) 0.012(2) 0.008(3)
C47X 0.062(7) 0.094(10) 0.049(7) -0.015(7) 0.012(5) -0.002(6)
C48X 0.053(6) 0.069(7) 0.039(7) -0.004(5) 0.019(5) -0.002(5)
C49X 0.063(9) 0.071(6) 0.050(8) -0.002(5) 0.024(7) -0.001(5)
C50 0.0290(12) 0.0337(12) 0.0302(12) -0.0024(10) 0.0009(9) -0.0085(10)
C51 0.0290(12) 0.0339(13) 0.0374(13) -0.0074(10) 0.0036(10) -0.0067(10)
C52 0.0282(12) 0.0392(14) 0.0471(15) -0.0102(12) 0.0057(11) -0.0106(10)
C53 0.0331(14) 0.0466(16) 0.0566(18) -0.0122(13) -0.0028(13) -0.0125(12)
C54 0.0379(14) 0.0447(15) 0.0454(16) -0.0095(12) -0.0055(12) -0.0094(12)
C55 0.0352(13) 0.0378(13) 0.0369(14) -0.0069(11) 0.0002(11) -0.0099(11)
C56 0.0284(12) 0.0309(12) 0.0375(13) -0.0068(10) 0.0019(10) -0.0062(9)
C57 0.0341(14) 0.0540(18) 0.0540(18) -0.0096(14) 0.0084(13) -0.0194(13)
C58 0.0499(18) 0.057(2) 0.063(2) -0.0016(16) 0.0086(15) -0.0268(16)
C59 0.0419(17) 0.067(2) 0.074(2) -0.0077(18) 0.0089(16) -0.0284(16)
C60 0.0431(17) 0.066(2) 0.062(2) -0.0156(17) 0.0186(15) -0.0212(16)
C61 0.061(2) 0.064(2) 0.0509(18) -0.0068(15) -0.0194(15) -0.0235(16)
C62 0.067(4) 0.113(6) 0.067(4) -0.019(4) -0.022(3) -0.033(4)
C63 0.147(9) 0.074(4) 0.087(6) 0.009(4) -0.073(6) -0.032(5)
C64 0.082(4) 0.088(5) 0.044(3) -0.009(3) -0.006(3) -0.038(3)
C62X 0.059(4) 0.066(5) 0.051(5) -0.004(4) -0.017(3) -0.011(4)
C63X 0.072(6) 0.089(7) 0.041(4) -0.004(4) -0.015(4) -0.034(5)
C64X 0.064(6) 0.065(5) 0.057(5) -0.016(4) -0.020(4) -0.020(4)
N1 0.080(2) 0.073(2) 0.0376(14) -0.0142(13) 0.0131(13) -0.0554(17)
C65 0.078(3) 0.086(3) 0.0411(18) -0.0168(18) 0.0060(17) -0.037(2)
C66 0.069(2) 0.093(3) 0.050(2) -0.0001(19) -0.0093(17) -0.045(2)
N2 0.0413(13) 0.0459(14) 0.0364(12) -0.0038(10) 0.0094(10) -0.0054(11)
C67 0.0455(17) 0.0481(17) 0.0446(16) -0.0013(13) 0.0057(13) -0.0112(13)
C68 0.054(2) 0.061(2) 0.058(2) 0.0016(17) 0.0204(16) -0.0031(16)
O5 0.0606(15) 0.0421(12) 0.0785(17) -0.0143(11) 0.0186(13) -0.0242(11)
C69 0.085(3) 0.046(2) 0.103(3) -0.022(2) 0.020(3) -0.027(2)
C70 0.083(3) 0.043(2) 0.115(4) -0.008(2) 0.009(3) -0.025(2)
O6 0.0392(10) 0.0374(10) 0.0414(11) -0.0007(8) 0.0061(8) -0.0095(8)
C71 0.0567(19) 0.0497(18) 0.0514(18) 0.0093(14) 0.0070(15) -0.0144(15)
C72 0.081(3) 0.0436(18) 0.073(3) 0.0084(17) 0.011(2) -0.0181(18)
N3 0.067(2) 0.090(3) 0.119(4) 0.001(3) -0.004(2) -0.027(2)
C73 0.070(3) 0.074(3) 0.071(3) -0.009(2) -0.003(2) -0.021(2)
C74 0.074(3) 0.088(3) 0.072(3) -0.003(2) 0.005(2) -0.034(2)
N4 0.050(2) 0.098(3) 0.145(5) 0.021(3) -0.020(3) -0.010(2)
C75 0.057(2) 0.063(2) 0.110(4) 0.018(3) -0.039(3) -0.021(2)
C76 0.121(4) 0.071(3) 0.071(3) 0.012(2) -0.039(3) -0.058(3)
N5 0.140(5) 0.089(3) 0.092(3) 0.010(3) 0.041(3) -0.005(3)
C77 0.061(2) 0.062(2) 0.069(2) -0.0055(19) 0.0172(19) -0.0156(18)
C78 0.057(2) 0.076(3) 0.088(3) 0.014(2) -0.005(2) -0.029(2)
C79 0.125(7) 0.125(5) 0.136(7) 0.037(5) -0.025(5) -0.043(5)
C80 0.124(6) 0.097(4) 0.083(5) 0.026(4) -0.016(4) -0.019(4)
C81 0.134(6) 0.086(4) 0.071(4) 0.006(3) 0.006(4) -0.012(4)
C82 0.100(5) 0.088(4) 0.066(4) 0.019(3) 0.019(3) -0.021(3)
C83 0.111(6) 0.117(6) 0.105(6) 0.029(5) -0.008(4) -0.030(5)
C84 0.143(8) 0.135(6) 0.161(8) 0.043(5) -0.049(6) -0.060(5)
C85 0.132(9) 0.118(6) 0.164(11) 0.022(6) 0.001(8) -0.039(6)
N6 0.120(8) 0.100(6) 0.128(8) -0.014(6) -0.024(7) 0.005(5)
C86 0.087(6) 0.075(5) 0.090(7) 0.009(5) 0.016(5) -0.027(4)
C87 0.26(2) 0.123(9) 0.22(2) 0.016(12) 0.062(19) 0.062(12)

loop_
_atom_type_symbol
_atom_type_description
_atom_type_scat_dispersion_real
_atom_type_scat_dispersion_imag
_atom_type_scat_source
C C 0.0033 0.0016 'International Tables Vol C Tables 4.2.6.8 and 6.1.1.4'
H H 0.0000 0.0000 'International Tables Vol C Tables 4.2.6.8 and 6.1.1.4'
N N 0.0061 0.0033 'International Tables Vol C Tables 4.2.6.8 and 6.1.1.4'
O O 0.0106 0.0060 'International Tables Vol C Tables 4.2.6.8 and 6.1.1.4'
Cl Cl 0.1484 0.1585 'International Tables Vol C Tables 4.2.6.8 and 6.1.1.4'
Nb Nb -2.0727 0.6215 'International Tables Vol C Tables 4.2.6.8 and 6.1.1.4'

loop_
_geom_angle_atom_site_label_1
_geom_angle_atom_site_label_2
_geom_angle_atom_site_label_3
_geom_angle
O5 Nb1 O1 99.16(10)
O5 Nb1 O2 98.03(11)
O1 Nb1 O2 89.72(9)
O5 Nb1 N1 167.33(11)
O1 Nb1 N1 89.61(10)
O2 Nb1 N1 91.10(10)
O5 Nb1 Cl2 90.15(8)
O1 Nb1 Cl2 170.68(7)
O2 Nb1 Cl2 88.42(7)
N1 Nb1 Cl2 81.30(9)
O5 Nb1 Cl1 91.22(10)
O1 Nb1 Cl1 90.18(7)
O2 Nb1 Cl1 170.64(7)
N1 Nb1 Cl1 79.54(8)
Cl2 Nb1 Cl1 90.18(4)
O6 Nb2 O3 100.23(8)
O6 Nb2 O4 97.60(9)
O3 Nb2 O4 91.84(8)
O6 Nb2 N2 81.80(9)
O3 Nb2 N2 177.44(9)
O4 Nb2 N2 86.33(9)
O6 Nb2 Cl4 85.19(7)
O3 Nb2 Cl4 94.45(6)
O4 Nb2 Cl4 172.56(6)
N2 Nb2 Cl4 87.25(7)
O6 Nb2 Cl3 158.18(7)
O3 Nb2 Cl3 99.38(6)
O4 Nb2 Cl3 91.25(6)
N2 Nb2 Cl3 78.89(7)
Cl4 Nb2 Cl3 83.82(3)
C1 O1 Nb1 154.1(2)
C16 O2 Nb1 159.75(19)
C36 O3 Nb2 154.77(17)
C51 O4 Nb2 156.25(17)
O1 C1 C6 119.3(3)
O1 C1 C2 119.8(3)
C6 C1 C2 120.8(3)
C3 C2 C1 116.5(3)
C3 C2 C7 121.6(3)
C1 C2 C7 121.9(3)
C4 C3 C2 124.2(3)
C4 C3 H3 117.9
C2 C3 H3 117.9
C5 C4 C3 117.0(3)
C5 C4 C11 120.1(3)
C3 C4 C11 123.0(3)
C4 C5 C6 122.0(3)
C4 C5 H5 119.0
C6 C5 H5 119.0
C5 C6 C1 119.4(3)
C5 C6 C15 119.7(3)
C1 C6 C15 120.8(3)
C8 C7 C9 106.8(3)
C8 C7 C2 109.3(3)
C9 C7 C2 111.9(3)
C8 C7 C10 110.6(4)
C9 C7 C10 107.6(3)
C2 C7 C10 110.6(3)
C7 C8 H8A 109.5
C7 C8 H8B 109.5
H8A C8 H8B 109.5
C7 C8 H8C 109.5
H8A C8 H8C 109.5
H8B C8 H8C 109.5
C7 C9 H9A 109.5
C7 C9 H9B 109.5
H9A C9 H9B 109.5
C7 C9 H9C 109.5
H9A C9 H9C 109.5
H9B C9 H9C 109.5
C7 C10 H10A 109.5
C7 C10 H10B 109.5
H10A C10 H10B 109.5
C7 C10 H10C 109.5
H10A C10 H10C 109.5
H10B C10 H10C 109.5
C14 C11 C12 116.1(5)
C12X C11 C13X 122.7(11)
C12X C11 C4 111.7(7)
C14 C11 C4 111.6(4)
C12 C11 C4 113.3(4)
C13X C11 C4 113.0(5)
C12X C11 C14X 107.7(12)
C13X C11 C14X 98.1(9)
C4 C11 C14X 99.7(7)
C14 C11 C13 105.5(5)
C12 C11 C13 101.8(4)
C4 C11 C13 107.3(4)
C11 C12 H12A 109.5
C11 C12 H12B 109.5
H12A C12 H12B 109.5
C11 C12 H12C 109.5
H12A C12 H12C 109.5
H12B C12 H12C 109.5
C11 C13 H13A 109.5
C11 C13 H13B 109.5
H13A C13 H13B 109.5
C11 C13 H13C 109.5
H13A C13 H13C 109.5
H13B C13 H13C 109.5
C11 C14 H14A 109.5
C11 C14 H14B 109.5
H14A C14 H14B 109.5
C11 C14 H14C 109.5
H14A C14 H14C 109.5
H14B C14 H14C 109.5
C11 C12X H12D 109.5
C11 C12X H12E 109.5
H12D C12X H12E 109.5
C11 C12X H12F 109.5
H12D C12X H12F 109.5
H12E C12X H12F 109.5
C11 C13X H13D 109.5
C11 C13X H13E 109.5
H13D C13X H13E 109.5
C11 C13X H13F 109.5
H13D C13X H13F 109.5
H13E C13X H13F 109.5
C11 C14X H14D 109.5
C11 C14X H14E 109.5
H14D C14X H14E 109.5
C11 C14X H14F 109.5
H14D C14X H14F 109.5
H14E C14X H14F 109.5
C21 C15 C6 110.3(2)
C21 C15 C30 114.4(2)
C6 C15 C30 114.6(2)
C21 C15 H15 105.5
C6 C15 H15 105.5
C30 C15 H15 105.5
O2 C16 C21 118.5(3)
O2 C16 C17 121.0(3)
C21 C16 C17 120.6(3)
C18 C17 C16 116.8(3)
C18 C17 C22 120.8(3)
C16 C17 C22 122.4(3)
C19 C18 C17 124.0(3)
C19 C18 H18 118.0
C17 C18 H18 118.0
C18 C19 C20 116.9(3)
C18 C19 C26 123.2(3)
C20 C19 C26 119.9(3)
C21 C20 C19 122.3(3)
C21 C20 H20 118.8
C19 C20 H20 118.8
C20 C21 C16 119.2(3)
C20 C21 C15 120.9(2)
C16 C21 C15 119.8(3)
C25 C22 C17 110.8(3)
C25 C22 C24 108.2(3)
C17 C22 C24 111.1(3)
C25 C22 C23 109.2(4)
C17 C22 C23 109.9(3)
C24 C22 C23 107.6(3)
C22 C23 H23A 109.5
C22 C23 H23B 109.5
H23A C23 H23B 109.5
C22 C23 H23C 109.5
H23A C23 H23C 109.5
H23B C23 H23C 109.5
C22 C24 H24A 109.5
C22 C24 H24B 109.5
H24A C24 H24B 109.5
C22 C24 H24C 109.5
H24A C24 H24C 109.5
H24B C24 H24C 109.5
C22 C25 H25A 109.5
C22 C25 H25B 109.5
H25A C25 H25B 109.5
C22 C25 H25C 109.5
H25A C25 H25C 109.5
H25B C25 H25C 109.5
C29 C26 C28 109.6(4)
C29 C26 C19 109.2(3)
C28 C26 C19 108.8(3)
C29 C26 C27 110.7(4)
C28 C26 C27 106.4(4)
C19 C26 C27 112.2(3)
C26 C27 H27A 109.5
C26 C27 H27B 109.5
H27A C27 H27B 109.5
C26 C27 H27C 109.5
H27A C27 H27C 109.5
H27B C27 H27C 109.5
C26 C28 H28A 109.5
C26 C28 H28B 109.5
H28A C28 H28B 109.5
C26 C28 H28C 109.5
H28A C28 H28C 109.5
H28B C28 H28C 109.5
C26 C29 H29A 109.5
C26 C29 H29B 109.5
H29A C29 H29B 109.5
C26 C29 H29C 109.5
H29A C29 H29C 109.5
H29B C29 H29C 109.5
C35 C30 C31 116.9(2)
C35 C30 C15 121.2(2)
C31 C30 C15 121.7(2)
C32 C31 C30 121.6(3)
C32 C31 H31 119.2
C30 C31 H31 119.2
C31 C32 C33 121.5(3)
C31 C32 H32 119.2
C33 C32 H32 119.2
C34 C33 C32 116.8(2)
C34 C33 C50 122.2(2)
C32 C33 C50 120.6(2)
C35 C34 C33 121.6(2)
C35 C34 H34 119.2
C33 C34 H34 119.2
C34 C35 C30 121.5(2)
C34 C35 H35 119.2
C30 C35 H35 119.2
O3 C36 C41 118.2(2)
O3 C36 C37 119.6(2)
C41 C36 C37 122.1(2)
C38 C37 C36 116.1(3)
C38 C37 C42 121.3(2)
C36 C37 C42 122.6(2)
C37 C38 C39 123.7(3)
C37 C38 H38 118.1
C39 C38 H38 118.1
C40 C39 C38 117.7(3)
C40 C39 C46 121.4(3)
C38 C39 C46 120.9(3)
C41 C40 C39 121.4(3)
C41 C40 H40 119.3
C39 C40 H40 119.3
C40 C41 C36 118.8(2)
C40 C41 C50 119.5(2)
C36 C41 C50 121.6(2)
C44 C42 C37 111.8(2)
C44 C42 C45 106.9(2)
C37 C42 C45 111.9(2)
C44 C42 C43 109.7(3)
C37 C42 C43 109.2(2)
C45 C42 C43 107.2(2)
C42 C43 H43A 109.5
C42 C43 H43B 109.5
H43A C43 H43B 109.5
C42 C43 H43C 109.5
H43A C43 H43C 109.5
H43B C43 H43C 109.5
C42 C44 H44A 109.5
C42 C44 H44B 109.5
H44A C44 H44B 109.5
C42 C44 H44C 109.5
H44A C44 H44C 109.5
H44B C44 H44C 109.5
C42 C45 H45A 109.5
C42 C45 H45B 109.5
H45A C45 H45B 109.5
C42 C45 H45C 109.5
H45A C45 H45C 109.5
H45B C45 H45C 109.5
C49 C46 C47 112.9(4)
C48X C46 C39 118.3(6)
C49 C46 C39 113.8(3)
C47 C46 C39 109.8(3)
C48X C46 C49X 115.9(9)
C39 C46 C49X 111.2(6)
C49 C46 C48 106.8(4)
C47 C46 C48 107.3(3)
C39 C46 C48 105.7(3)
C48X C46 C47X 104.0(9)
C39 C46 C47X 104.0(6)
C49X C46 C47X 100.6(10)
C46 C47 H47A 109.5
C46 C47 H47B 109.5
H47A C47 H47B 109.5
C46 C47 H47C 109.5
H47A C47 H47C 109.5
H47B C47 H47C 109.5
C46 C48 H48A 109.5
C46 C48 H48B 109.5
H48A C48 H48B 109.5
C46 C48 H48C 109.5
H48A C48 H48C 109.5
H48B C48 H48C 109.5
C46 C49 H49A 109.5
C46 C49 H49B 109.5
H49A C49 H49B 109.5
C46 C49 H49C 109.5
H49A C49 H49C 109.5
H49B C49 H49C 109.5
C46 C47X H47D 109.5
C46 C47X H47E 109.5
H47D C47X H47E 109.5
C46 C47X H47F 109.5
H47D C47X H47F 109.5
H47E C47X H47F 109.5
C46 C48X H48D 109.5
C46 C48X H48E 109.5
H48D C48X H48E 109.5
C46 C48X H48F 109.5
H48D C48X H48F 109.5
H48E C48X H48F 109.5
C46 C49X H49D 109.5
C46 C49X H49E 109.5
H49D C49X H49E 109.5
C46 C49X H49F 109.5
H49D C49X H49F 109.5
H49E C49X H49F 109.5
C56 C50 C41 109.1(2)
C56 C50 C33 114.9(2)
C41 C50 C33 114.0(2)
C56 C50 H50 106.0
C41 C50 H50 106.0
C33 C50 H50 106.0
O4 C51 C56 118.7(2)
O4 C51 C52 119.8(2)
C56 C51 C52 121.5(3)
C53 C52 C51 116.3(3)
C53 C52 C57 120.9(3)
C51 C52 C57 122.8(3)
C54 C53 C52 124.0(3)
C54 C53 H53 118.0
C52 C53 H53 118.0
C55 C54 C53 117.2(3)
C55 C54 C61 120.8(3)
C53 C54 C61 122.0(3)
C54 C55 C56 122.0(3)
C54 C55 H55 119.0
C56 C55 H55 119.0
C55 C56 C51 118.9(3)
C55 C56 C50 120.2(2)
C51 C56 C50 120.8(2)
C58 C57 C59 107.0(3)
C58 C57 C60 109.4(3)
C59 C57 C60 108.2(3)
C58 C57 C52 112.5(2)
C59 C57 C52 111.8(3)
C60 C57 C52 107.9(3)
C57 C58 H58A 109.5
C57 C58 H58B 109.5
H58A C58 H58B 109.5
C57 C58 H58C 109.5
H58A C58 H58C 109.5
H58B C58 H58C 109.5
C57 C59 H59A 109.5
C57 C59 H59B 109.5
H59A C59 H59B 109.5
C57 C59 H59C 109.5
H59A C59 H59C 109.5
H59B C59 H59C 109.5
C57 C60 H60A 109.5
C57 C60 H60B 109.5
H60A C60 H60B 109.5
C57 C60 H60C 109.5
H60A C60 H60C 109.5
H60B C60 H60C 109.5
C64X C61 C63X 114.7(6)
C63 C61 C62 112.9(6)
C64X C61 C54 109.0(5)
C63 C61 C54 110.1(4)
C63X C61 C54 114.0(4)
C62 C61 C54 114.4(4)
C63 C61 C64 107.4(6)
C62 C61 C64 104.7(5)
C54 C61 C64 106.8(3)
C64X C61 C62X 107.9(6)
C63X C61 C62X 105.4(6)
C54 C61 C62X 105.2(4)
C61 C62 H62A 109.5
C61 C62 H62B 109.5
H62A C62 H62B 109.5
C61 C62 H62C 109.5
H62A C62 H62C 109.5
H62B C62 H62C 109.5
C61 C63 H63A 109.5
C61 C63 H63B 109.5
H63A C63 H63B 109.5
C61 C63 H63C 109.5
H63A C63 H63C 109.5
H63B C63 H63C 109.5
C61 C64 H64A 109.5
C61 C64 H64B 109.5
H64A C64 H64B 109.5
C61 C64 H64C 109.5
H64A C64 H64C 109.5
H64B C64 H64C 109.5
C61 C62X H62D 109.5
C61 C62X H62E 109.5
H62D C62X H62E 109.5
C61 C62X H62F 109.5
H62D C62X H62F 109.5
H62E C62X H62F 109.5
C61 C63X H63D 109.5
C61 C63X H63E 109.5
H63D C63X H63E 109.5
C61 C63X H63F 109.5
H63D C63X H63F 109.5
H63E C63X H63F 109.5
C61 C64X H64D 109.5
C61 C64X H64E 109.5
H64D C64X H64E 109.5
C61 C64X H64F 109.5
H64D C64X H64F 109.5
H64E C64X H64F 109.5
C65 N1 Nb1 171.3(3)
N1 C65 C66 175.8(4)
C65 C66 H66A 109.5
C65 C66 H66B 109.5
H66A C66 H66B 109.5
C65 C66 H66C 109.5
H66A C66 H66C 109.5
H66B C66 H66C 109.5
C67 N2 Nb2 175.4(3)
N2 C67 C68 179.6(4)
C67 C68 H68A 109.5
C67 C68 H68B 109.5
H68A C68 H68B 109.5
C67 C68 H68C 109.5
H68A C68 H68C 109.5
H68B C68 H68C 109.5
C69 O5 Nb1 148.9(3)
C70 C69 O5 113.1(4)
C70 C69 H69A 109.0
O5 C69 H69A 109.0
C70 C69 H69B 109.0
O5 C69 H69B 109.0
H69A C69 H69B 107.8
C69 C70 H70A 109.5
C69 C70 H70B 109.5
H70A C70 H70B 109.5
C69 C70 H70C 109.5
H70A C70 H70C 109.5
H70B C70 H70C 109.5
C71 O6 Nb2 145.7(2)
O6 C71 C72 110.4(3)
O6 C71 H71A 109.6
C72 C71 H71A 109.6
O6 C71 H71B 109.6
C72 C71 H71B 109.6
H71A C71 H71B 108.1
C71 C72 H72A 109.5
C71 C72 H72B 109.5
H72A C72 H72B 109.5
C71 C72 H72C 109.5
H72A C72 H72C 109.5
H72B C72 H72C 109.5
N3 C73 C74 179.5(6)
C73 C74 H74A 109.5
C73 C74 H74B 109.5
H74A C74 H74B 109.5
C73 C74 H74C 109.5
H74A C74 H74C 109.5
H74B C74 H74C 109.5
N4 C75 C76 178.6(5)
C75 C76 H76A 109.5
C75 C76 H76B 109.5
H76A C76 H76B 109.5
C75 C76 H76C 109.5
H76A C76 H76C 109.5
H76B C76 H76C 109.5
N5 C77 C78 178.3(6)
C77 C78 H78A 109.5
C77 C78 H78B 109.5
H78A C78 H78B 109.5
C77 C78 H78C 109.5
H78A C78 H78C 109.5
H78B C78 H78C 109.5
C84 C79 C80 119.1(7)
C84 C79 C85 117.9(8)
C80 C79 C85 122.8(8)
C81 C80 C79 116.5(6)
C81 C80 H80 121.8
C79 C80 H80 121.8
C80 C81 C82 126.2(7)
C80 C81 H81 116.9
C82 C81 H81 116.9
C83 C82 C81 116.0(7)
C83 C82 H82 122.0
C81 C82 H82 122.0
C82 C83 C84 124.0(7)
C82 C83 H83 118.0
C84 C83 H83 118.0
C79 C84 C83 118.0(7)
C79 C84 H84 121.0
C83 C84 H84 121.0
C79 C85 H85A 109.5
C79 C85 H85B 109.5
H85A C85 H85B 109.5
C79 C85 H85C 109.5
H85A C85 H85C 109.5
H85B C85 H85C 109.5
N6 C86 C87 166.7(15)
C86 C87 H87A 109.5
C86 C87 H87B 109.5
H87A C87 H87B 109.5
C86 C87 H87C 109.5
H87A C87 H87C 109.5
H87B C87 H87C 109.5

loop_
_geom_bond_atom_site_label_1
_geom_bond_atom_site_label_2
_geom_bond_distance
Nb1 O5 1.826(2)
Nb1 O1 1.897(2)
Nb1 O2 1.915(2)
Nb1 N1 2.300(3)
Nb1 Cl2 2.3964(10)
Nb1 Cl1 2.4116(10)
Nb2 O6 1.838(2)
Nb2 O3 1.8662(18)
Nb2 O4 1.8931(19)
Nb2 N2 2.278(2)
Nb2 Cl4 2.4399(8)
Nb2 Cl3 2.4432(8)
O1 C1 1.366(4)
O2 C16 1.363(4)
O3 C36 1.378(3)
O4 C51 1.368(3)
C1 C6 1.405(4)
C1 C2 1.420(4)
C2 C3 1.398(5)
C2 C7 1.541(5)
C3 C4 1.398(5)
C3 H3 0.9500
C4 C5 1.392(4)
C4 C11 1.537(5)
C5 C6 1.393(4)
C5 H5 0.9500
C6 C15 1.519(4)
C7 C8 1.537(6)
C7 C9 1.541(5)
C7 C10 1.548(6)
C8 H8A 0.9800
C8 H8B 0.9800
C8 H8C 0.9800
C9 H9A 0.9800
C9 H9B 0.9800
C9 H9C 0.9800
C10 H10A 0.9800
C10 H10B 0.9800
C10 H10C 0.9800
C11 C12X 1.415(12)
C11 C14 1.438(7)
C11 C12 1.500(6)
C11 C13X 1.520(12)
C11 C14X 1.638(13)
C11 C13 1.644(8)
C12 H12A 0.9800
C12 H12B 0.9800
C12 H12C 0.9800
C13 H13A 0.9800
C13 H13B 0.9800
C13 H13C 0.9800
C14 H14A 0.9800
C14 H14B 0.9800
C14 H14C 0.9800
C12X H12D 0.9800
C12X H12E 0.9800
C12X H12F 0.9800
C13X H13D 0.9800
C13X H13E 0.9800
C13X H13F 0.9800
C14X H14D 0.9800
C14X H14E 0.9800
C14X H14F 0.9800
C15 C21 1.517(4)
C15 C30 1.525(4)
C15 H15 1.0000
C16 C21 1.403(4)
C16 C17 1.415(4)
C17 C18 1.397(5)
C17 C22 1.541(4)
C18 C19 1.388(5)
C18 H18 0.9500
C19 C20 1.389(4)
C19 C26 1.527(5)
C20 C21 1.386(4)
C20 H20 0.9500
C22 C25 1.527(6)
C22 C24 1.545(6)
C22 C23 1.557(6)
C23 H23A 0.9800
C23 H23B 0.9800
C23 H23C 0.9800
C24 H24A 0.9800
C24 H24B 0.9800
C24 H24C 0.9800
C25 H25A 0.9800
C25 H25B 0.9800
C25 H25C 0.9800
C26 C29 1.511(5)
C26 C28 1.526(6)
C26 C27 1.536(5)
C27 H27A 0.9800
C27 H27B 0.9800
C27 H27C 0.9800
C28 H28A 0.9800
C28 H28B 0.9800
C28 H28C 0.9800
C29 H29A 0.9800
C29 H29B 0.9800
C29 H29C 0.9800
C30 C35 1.391(4)
C30 C31 1.393(4)
C31 C32 1.385(4)
C31 H31 0.9500
C32 C33 1.394(4)
C32 H32 0.9500
C33 C34 1.391(4)
C33 C50 1.528(4)
C34 C35 1.387(4)
C34 H34 0.9500
C35 H35 0.9500
C36 C41 1.398(4)
C36 C37 1.415(4)
C37 C38 1.390(4)
C37 C42 1.532(4)
C38 C39 1.402(4)
C38 H38 0.9500
C39 C40 1.393(4)
C39 C46 1.528(4)
C40 C41 1.393(4)
C40 H40 0.9500
C41 C50 1.525(3)
C42 C44 1.530(4)
C42 C45 1.537(4)
C42 C43 1.544(4)
C43 H43A 0.9800
C43 H43B 0.9800
C43 H43C 0.9800
C44 H44A 0.9800
C44 H44B 0.9800
C44 H44C 0.9800
C45 H45A 0.9800
C45 H45B 0.9800
C45 H45C 0.9800
C46 C48X 1.481(11)
C46 C49 1.483(6)
C46 C47 1.515(6)
C46 C49X 1.533(12)
C46 C48 1.599(6)
C46 C47X 1.633(12)
C47 H47A 0.9800
C47 H47B 0.9800
C47 H47C 0.9800
C48 H48A 0.9800
C48 H48B 0.9800
C48 H48C 0.9800
C49 H49A 0.9800
C49 H49B 0.9800
C49 H49C 0.9800
C47X H47D 0.9800
C47X H47E 0.9800
C47X H47F 0.9800
C48X H48D 0.9800
C48X H48E 0.9800
C48X H48F 0.9800
C49X H49D 0.9800
C49X H49E 0.9800
C49X H49F 0.9800
C50 C56 1.523(4)
C50 H50 1.0000
C51 C56 1.404(4)
C51 C52 1.407(4)
C52 C53 1.401(4)
C52 C57 1.545(4)
C53 C54 1.392(5)
C53 H53 0.9500
C54 C55 1.388(4)
C54 C61 1.523(4)
C55 C56 1.389(4)
C55 H55 0.9500
C57 C58 1.527(5)
C57 C59 1.533(5)
C57 C60 1.539(5)
C58 H58A 0.9800
C58 H58B 0.9800
C58 H58C 0.9800
C59 H59A 0.9800
C59 H59B 0.9800
C59 H59C 0.9800
C60 H60A 0.9800
C60 H60B 0.9800
C60 H60C 0.9800
C61 C64X 1.492(8)
C61 C63 1.495(8)
C61 C63X 1.501(10)
C61 C62 1.522(7)
C61 C64 1.616(7)
C61 C62X 1.616(8)
C62 H62A 0.9800
C62 H62B 0.9800
C62 H62C 0.9800
C63 H63A 0.9800
C63 H63B 0.9800
C63 H63C 0.9800
C64 H64A 0.9800
C64 H64B 0.9800
C64 H64C 0.9800
C62X H62D 0.9800
C62X H62E 0.9800
C62X H62F 0.9800
C63X H63D 0.9800
C63X H63E 0.9800
C63X H63F 0.9800
C64X H64D 0.9800
C64X H64E 0.9800
C64X H64F 0.9800
N1 C65 1.170(5)
C65 C66 1.424(6)
C66 H66A 0.9800
C66 H66B 0.9800
C66 H66C 0.9800
N2 C67 1.125(4)
C67 C68 1.455(4)
C68 H68A 0.9800
C68 H68B 0.9800
C68 H68C 0.9800
O5 C69 1.432(4)
C69 C70 1.425(6)
C69 H69A 0.9900
C69 H69B 0.9900
C70 H70A 0.9800
C70 H70B 0.9800
C70 H70C 0.9800
O6 C71 1.433(4)
C71 C72 1.495(5)
C71 H71A 0.9900
C71 H71B 0.9900
C72 H72A 0.9800
C72 H72B 0.9800
C72 H72C 0.9800
N3 C73 1.136(5)
C73 C74 1.454(6)
C74 H74A 0.9800
C74 H74B 0.9800
C74 H74C 0.9800
N4 C75 1.141(6)
C75 C76 1.432(7)
C76 H76A 0.9800
C76 H76B 0.9800
C76 H76C 0.9800
N5 C77 1.137(6)
C77 C78 1.416(6)
C78 H78A 0.9800
C78 H78B 0.9800
C78 H78C 0.9800
C79 C84 1.349(11)
C79 C80 1.363(11)
C79 C85 1.555(14)
C80 C81 1.285(11)
C80 H80 0.9500
C81 C82 1.366(9)
C81 H81 0.9500
C82 C83 1.216(10)
C82 H82 0.9500
C83 C84 1.380(12)
C83 H83 0.9500
C84 H84 0.9500
C85 H85A 0.9800
C85 H85B 0.9800
C85 H85C 0.9800
N6 C86 1.142(12)
C86 C87 1.430(11)
C87 H87A 0.9800
C87 H87B 0.9800
C87 H87C 0.9800

loop_
_geom_torsion_atom_site_label_1
_geom_torsion_atom_site_label_2
_geom_torsion_atom_site_label_3
_geom_torsion_atom_site_label_4
_geom_torsion
O5 Nb1 O1 C1 103.6(5)
O2 Nb1 O1 C1 5.5(5)
N1 Nb1 O1 C1 -85.6(5)
Cl1 Nb1 O1 C1 -165.1(5)
O6 Nb2 O3 C36 -106.5(4)
O4 Nb2 O3 C36 -8.4(4)
Cl4 Nb2 O3 C36 167.6(4)
Cl3 Nb2 O3 C36 83.1(4)
O6 Nb2 O4 C51 117.1(4)
O3 Nb2 O4 C51 16.6(4)
N2 Nb2 O4 C51 -161.6(4)
Cl3 Nb2 O4 C51 -82.9(4)
Nb1 O1 C1 C6 36.6(6)
Nb1 O1 C1 C2 -143.2(4)
O1 C1 C2 C3 179.4(3)
C6 C1 C2 C3 -0.4(5)
O1 C1 C2 C7 -0.8(5)
C6 C1 C2 C7 179.4(3)
C1 C2 C3 C4 -1.0(6)
C7 C2 C3 C4 179.1(4)
C2 C3 C4 C5 0.7(6)
C2 C3 C4 C11 179.1(4)
C3 C4 C5 C6 1.1(6)
C11 C4 C5 C6 -177.4(4)
C4 C5 C6 C1 -2.5(5)
C4 C5 C6 C15 178.8(3)
O1 C1 C6 C5 -177.7(3)
C2 C1 C6 C5 2.1(5)
O1 C1 C6 C15 0.9(4)
C2 C1 C6 C15 -179.2(3)
C3 C2 C7 C8 -116.4(4)
C1 C2 C7 C8 63.7(5)
C3 C2 C7 C9 1.6(6)
C1 C2 C7 C9 -178.2(4)
C3 C2 C7 C10 121.6(4)
C1 C2 C7 C10 -58.3(5)
C5 C4 C11 C12X 124.9(12)
C3 C4 C11 C12X -53.5(12)
C5 C4 C11 C14 -61.6(7)
C3 C4 C11 C14 120.0(6)
C5 C4 C11 C12 165.2(4)
C3 C4 C11 C12 -13.2(7)
C5 C4 C11 C13X -18.3(10)
C3 C4 C11 C13X 163.3(9)
C5 C4 C11 C14X -121.5(7)
C3 C4 C11 C14X 60.1(8)
C5 C4 C11 C13 53.6(5)
C3 C4 C11 C13 -124.8(5)
C5 C6 C15 C21 81.0(3)
C1 C6 C15 C21 -97.6(3)
C5 C6 C15 C30 -49.8(4)
C1 C6 C15 C30 131.6(3)
Nb1 O2 C16 C21 -19.6(7)
Nb1 O2 C16 C17 160.6(4)
O2 C16 C17 C18 176.9(3)
C21 C16 C17 C18 -2.9(4)
O2 C16 C17 C22 -4.0(5)
C21 C16 C17 C22 176.2(3)
C16 C17 C18 C19 1.7(5)
C22 C17 C18 C19 -177.5(3)
C17 C18 C19 C20 1.4(5)
C17 C18 C19 C26 -179.1(3)
C18 C19 C20 C21 -3.4(4)
C26 C19 C20 C21 177.1(3)
C19 C20 C21 C16 2.2(4)
C19 C20 C21 C15 -179.5(2)
O2 C16 C21 C20 -178.7(2)
C17 C16 C21 C20 1.1(4)
O2 C16 C21 C15 2.9(4)
C17 C16 C21 C15 -177.2(3)
C6 C15 C21 C20 -89.8(3)
C30 C15 C21 C20 41.1(3)
C6 C15 C21 C16 88.5(3)
C30 C15 C21 C16 -140.5(3)
C18 C17 C22 C25 -116.0(4)
C16 C17 C22 C25 64.9(4)
C18 C17 C22 C24 4.4(5)
C16 C17 C22 C24 -174.7(3)
C18 C17 C22 C23 123.3(4)
C16 C17 C22 C23 -55.8(5)
C18 C19 C26 C29 -115.2(4)
C20 C19 C26 C29 64.3(4)
C18 C19 C26 C28 125.3(4)
C20 C19 C26 C28 -55.3(4)
C18 C19 C26 C27 7.9(5)
C20 C19 C26 C27 -172.7(3)
C21 C15 C30 C35 32.6(3)
C6 C15 C30 C35 161.4(2)
C21 C15 C30 C31 -153.2(3)
C6 C15 C30 C31 -24.4(4)
C35 C30 C31 C32 -1.3(4)
C15 C30 C31 C32 -175.7(3)
C30 C31 C32 C33 1.1(4)
C31 C32 C33 C34 -0.3(4)
C31 C32 C33 C50 173.3(3)
C32 C33 C34 C35 -0.2(4)
C50 C33 C34 C35 -173.7(2)
C33 C34 C35 C30 -0.1(4)
C31 C30 C35 C34 0.8(4)
C15 C30 C35 C34 175.2(2)
Nb2 O3 C36 C41 -36.0(5)
Nb2 O3 C36 C37 144.7(3)
O3 C36 C37 C38 178.2(2)
C41 C36 C37 C38 -1.0(4)
O3 C36 C37 C42 -3.4(4)
C41 C36 C37 C42 177.4(2)
C36 C37 C38 C39 0.8(4)
C42 C37 C38 C39 -177.6(3)
C37 C38 C39 C40 0.8(5)
C37 C38 C39 C46 -177.2(3)
C38 C39 C40 C41 -2.3(4)
C46 C39 C40 C41 175.7(3)
C39 C40 C41 C36 2.2(4)
C39 C40 C41 C50 179.8(3)
O3 C36 C41 C40 -179.7(2)
C37 C36 C41 C40 -0.5(4)
O3 C36 C41 C50 2.7(4)
C37 C36 C41 C50 -178.1(2)
C38 C37 C42 C44 -123.3(3)
C36 C37 C42 C44 58.5(3)
C38 C37 C42 C45 -3.4(4)
C36 C37 C42 C45 178.4(2)
C38 C37 C42 C43 115.2(3)
C36 C37 C42 C43 -63.1(3)
C40 C39 C46 C48X -179.4(8)
C38 C39 C46 C48X -1.4(9)
C40 C39 C46 C49 1.3(6)
C38 C39 C46 C49 179.3(4)
C40 C39 C46 C47 129.0(4)
C38 C39 C46 C47 -53.0(5)
C40 C39 C46 C49X -41.5(10)
C38 C39 C46 C49X 136.4(9)
C40 C39 C46 C48 -115.6(3)
C38 C39 C46 C48 62.4(4)
C40 C39 C46 C47X 65.9(8)
C38 C39 C46 C47X -116.1(8)
C40 C41 C50 C56 -84.4(3)
C36 C41 C50 C56 93.2(3)
C40 C41 C50 C33 45.5(3)
C36 C41 C50 C33 -136.9(3)
C34 C33 C50 C56 -28.8(3)
C32 C33 C50 C56 158.0(2)
C34 C33 C50 C41 -155.7(2)
C32 C33 C50 C41 31.1(3)
Nb2 O4 C51 C56 25.9(6)
Nb2 O4 C51 C52 -153.7(3)
O4 C51 C52 C53 -179.6(2)
C56 C51 C52 C53 0.8(4)
O4 C51 C52 C57 -2.2(4)
C56 C51 C52 C57 178.3(3)
C51 C52 C53 C54 -0.8(4)
C57 C52 C53 C54 -178.3(3)
C52 C53 C54 C55 -0.7(5)
C52 C53 C54 C61 179.3(3)
C53 C54 C55 C56 2.2(4)
C61 C54 C55 C56 -177.8(3)
C54 C55 C56 C51 -2.2(4)
C54 C55 C56 C50 179.7(2)
O4 C51 C56 C55 -178.9(2)
C52 C51 C56 C55 0.6(4)
O4 C51 C56 C50 -0.8(4)
C52 C51 C56 C50 178.7(2)
C41 C50 C56 C55 86.3(3)
C33 C50 C56 C55 -43.1(3)
C41 C50 C56 C51 -91.8(3)
C33 C50 C56 C51 138.8(2)
C53 C52 C57 C58 -131.1(3)
C51 C52 C57 C58 51.6(4)
C53 C52 C57 C59 -10.6(4)
C51 C52 C57 C59 172.0(3)
C53 C52 C57 C60 108.2(3)
C51 C52 C57 C60 -69.1(4)
C55 C54 C61 C64X -127.8(5)
C53 C54 C61 C64X 52.2(6)
C55 C54 C61 C63 51.7(7)
C53 C54 C61 C63 -128.3(6)
C55 C54 C61 C63X 1.8(7)
C53 C54 C61 C63X -178.3(6)
C55 C54 C61 C62 -179.9(4)
C53 C54 C61 C62 0.0(6)
C55 C54 C61 C64 -64.6(5)
C53 C54 C61 C64 115.4(4)
C55 C54 C61 C62X 116.7(5)
C53 C54 C61 C62X -63.3(5)
O1 Nb1 O5 C69 148.8(6)
O2 Nb1 O5 C69 -120.2(6)
N1 Nb1 O5 C69 15.5(9)
Cl2 Nb1 O5 C69 -31.8(6)
Cl1 Nb1 O5 C69 58.4(6)
Nb1 O5 C69 C70 -170.6(4)
O3 Nb2 O6 C71 -126.6(4)
O4 Nb2 O6 C71 140.1(4)
N2 Nb2 O6 C71 54.9(4)
Cl4 Nb2 O6 C71 -33.0(4)
Cl3 Nb2 O6 C71 27.0(5)
Nb2 O6 C71 C72 -177.1(3)
C84 C79 C80 C81 0.7(7)
C85 C79 C80 C81 175.9(7)
C79 C80 C81 C82 2.0(7)
C80 C81 C82 C83 -5.1(12)
C81 C82 C83 C84 5.6(15)
C80 C79 C84 C83 -0.2(13)
C85 C79 C84 C83 -175.6(9)
C82 C83 C84 C79 -3.3(17)
